data_1554820
loop_
_publ_author_name
'Chen, Daoqian'
'Lu, Long'
'Shen, Qilong'

_publ_section_title
;
 [Ag(bpy)(PPhtBu2)(OCF3)]: a stable nucleophilic reagent for
 chemoselective and stereospecific trifluoromethoxylation of secondary
 alkyl nosylates
;
_journal_issue 11
_journal_name_full 'Organic Chemistry Frontiers'
_journal_page_first 1801
_journal_paper_doi 10.1039/C9QO00278B
_journal_volume 6
_journal_year 2019
_chemical_formula_moiety 'C31 H41 Ag N4 P, F6 P'
_chemical_formula_sum 'C31 H41 Ag F6 N4 P2'
_chemical_formula_weight 753.49
_space_group_crystal_system monoclinic
_space_group_IT_number 14
_space_group_name_Hall '-P 2ybc'
_space_group_name_H-M_alt 'P 1 21/c 1'
_atom_sites_solution_hydrogens geom
_atom_sites_solution_primary dual
_audit_creation_date 2018-12-17
_audit_creation_method
;
Olex2 1.2
(compiled 2018.05.29 svn.r3508 for OlexSys, GUI svn.r5506)
;
_audit_update_record
;
2019-01-07 deposited with the CCDC.	2019-04-11 downloaded from the CCDC.
;
_cell_angle_alpha 90
_cell_angle_beta 105.5880(10)
_cell_angle_gamma 90
_cell_formula_units_Z 4
_cell_length_a 12.7111(4)
_cell_length_b 17.3600(6)
_cell_length_c 15.7081(5)
_cell_measurement_reflns_used 9578
_cell_measurement_temperature 170(2)
_cell_measurement_theta_max 54.887
_cell_measurement_theta_min 3.845
_cell_volume 3338.73(19)
_computing_cell_refinement 'SAINT v8.37A (Bruker, 2015)'
_computing_data_reduction 'SAINT v8.37A (Bruker, 2015)'
_computing_molecular_graphics 'Olex2 (Dolomanov et al., 2009)'
_computing_publication_material 'Olex2 (Dolomanov et al., 2009)'
_computing_structure_refinement 'ShelXL (Sheldrick, 2015)'
_computing_structure_solution 'ShelXT (Sheldrick, 2015)'
_diffrn_ambient_temperature 170.02
_diffrn_measured_fraction_theta_full 0.990
_diffrn_measured_fraction_theta_max 0.990
_diffrn_measurement_device_type 'Bruker D8 Venture'
_diffrn_measurement_method '\f and \w scans'
_diffrn_radiation_type GaK\a
_diffrn_radiation_wavelength 1.34139
_diffrn_reflns_av_R_equivalents 0.0636
_diffrn_reflns_av_unetI/netI 0.0449
_diffrn_reflns_Laue_measured_fraction_full 0.990
_diffrn_reflns_Laue_measured_fraction_max 0.990
_diffrn_reflns_limit_h_max 14
_diffrn_reflns_limit_h_min -15
_diffrn_reflns_limit_k_max 21
_diffrn_reflns_limit_k_min -19
_diffrn_reflns_limit_l_max 19
_diffrn_reflns_limit_l_min -19
_diffrn_reflns_number 32798
_diffrn_reflns_point_group_measured_fraction_full 0.990
_diffrn_reflns_point_group_measured_fraction_max 0.990
_diffrn_reflns_theta_full 53.594
_diffrn_reflns_theta_max 54.936
_diffrn_reflns_theta_min 3.844
_diffrn_standards_number 0
_exptl_absorpt_coefficient_mu 4.173
_exptl_absorpt_correction_T_max 0.7508
_exptl_absorpt_correction_T_min 0.5435
_exptl_absorpt_correction_type multi-scan
_exptl_absorpt_process_details
'SADABS-2016/2 (Bruker,2016/2) was used for absorption correction. wR2(int) was 0.1769 before and 0.0967 after correction. The Ratio of minimum to maximum transmission is 0.7239. The \l/2 correction factor is Not present.'
_exptl_crystal_colour colourless
_exptl_crystal_colour_primary colourless
_exptl_crystal_density_diffrn 1.499
_exptl_crystal_description plate
_exptl_crystal_F_000 1544
_exptl_crystal_size_max 0.12
_exptl_crystal_size_mid 0.1
_exptl_crystal_size_min 0.02
_refine_diff_density_max 1.558
_refine_diff_density_min -1.687
_refine_diff_density_rms 0.121
_refine_ls_extinction_method none
_refine_ls_goodness_of_fit_ref 1.108
_refine_ls_hydrogen_treatment constr
_refine_ls_matrix_type full
_refine_ls_number_parameters 405
_refine_ls_number_reflns 6292
_refine_ls_number_restraints 0
_refine_ls_restrained_S_all 1.108
_refine_ls_R_factor_all 0.0437
_refine_ls_R_factor_gt 0.0429
_refine_ls_shift/su_max 0.004
_refine_ls_shift/su_mean 0.001
_refine_ls_structure_factor_coef Fsqd
_refine_ls_weighting_details 'w=1/[\s^2^(Fo^2^)+(0.1000P)^2^] where P=(Fo^2^+2Fc^2^)/3'
_refine_ls_weighting_scheme calc
_refine_ls_wR_factor_gt 0.1263
_refine_ls_wR_factor_ref 0.1278
_reflns_Friedel_coverage 0.000
_reflns_number_gt 6076
_reflns_number_total 6292
_reflns_threshold_expression 'I > 2\s(I)'
_cod_data_source_file c9qo00278b2.cif
_cod_data_source_block mjl18645_0m
_cod_database_code 1554820
_shelx_shelxl_version_number 2016/6
_shelx_space_group_comment
;
The symmetry employed for this shelxl refinement is uniquely defined
by the following loop, which should always be used as a source of
symmetry information in preference to the above space-group names.
They are only intended as comments.
;
_shelx_estimated_absorpt_t_max 0.921
_shelx_estimated_absorpt_t_min 0.634
_olex2_refinement_description
;
1. Fixed Uiso
 At 1.2 times of:
  All C(H) groups
 At 1.5 times of:
  All C(H,H,H) groups
2.a Aromatic/amide H refined with riding coordinates:
 C1(H1), C2(H2), C3(H3), C6(H6), C7(H7), C8(H8), C9(H9), C19(H19), C20(H20),
 C21(H21), C22(H22), C23(H23), C24(H24), C25(H25), C27(H27), C28(H28), C31(H31)
2.b Idealised Me refined as rotating group:
 C11(H11A,H11B,H11C), C12(H12A,H12B,H12C), C13(H13A,H13B,H13C), C15(H15A,H15B,
 H15C), C16(H16A,H16B,H16C), C17(H17A,H17B,H17C), C29(H29A,H29B,H29C), C30(H30A,
 H30B,H30C)
;
_olex2_submission_special_instructions 'No special instructions were received'

loop_
_space_group_symop_operation_xyz
'x, y, z'
'-x, y+1/2, -z+1/2'
'-x, -y, -z'
'x, -y-1/2, z-1/2'

loop_
_atom_site_label
_atom_site_type_symbol
_atom_site_fract_x
_atom_site_fract_y
_atom_site_fract_z
_atom_site_U_iso_or_equiv
_atom_site_adp_type
_atom_site_occupancy
_atom_site_site_symmetry_order
_atom_site_calc_flag
_atom_site_refinement_flags_posn
Ag1 Ag 0.68805(2) 0.62468(2) 0.37486(2) 0.02709(11) Uani 1 1 d .
P1 P 0.83301(4) 0.69232(3) 0.33779(3) 0.02190(14) Uani 1 1 d .
N1 N 0.69377(13) 0.53735(10) 0.49073(11) 0.0268(4) Uani 1 1 d .
N2 N 0.56737(13) 0.66546(9) 0.45932(11) 0.0245(3) Uani 1 1 d .
N3 N 0.54789(14) 0.57381(10) 0.25836(12) 0.0302(4) Uani 1 1 d .
N4 N 0.3075(2) 0.49918(15) 0.03346(16) 0.0566(6) Uani 1 1 d .
C1 C 0.76401(19) 0.47811(13) 0.50888(15) 0.0346(5) Uani 1 1 d .
H1 H 0.809861 0.469347 0.471028 0.041 Uiso 1 1 calc R
C2 C 0.7730(2) 0.42928(13) 0.57973(17) 0.0394(5) Uani 1 1 d .
H2 H 0.824001 0.388049 0.590653 0.047 Uiso 1 1 calc R
C3 C 0.63246(18) 0.50235(12) 0.61632(14) 0.0306(4) Uani 1 1 d .
H3 H 0.585079 0.511369 0.652866 0.037 Uiso 1 1 calc R
C4 C 0.62861(15) 0.54993(11) 0.54401(13) 0.0233(4) Uani 1 1 d .
C5 C 0.55452(18) 0.61790(10) 0.52392(14) 0.0231(4) Uani 1 1 d .
C6 C 0.47737(19) 0.63333(12) 0.56937(16) 0.0308(5) Uani 1 1 d .
H6 H 0.467918 0.598862 0.613706 0.037 Uiso 1 1 calc R
C7 C 0.41409(19) 0.69926(15) 0.54985(16) 0.0393(5) Uani 1 1 d .
H7 H 0.361203 0.710536 0.580812 0.047 Uiso 1 1 calc R
C8 C 0.42871(19) 0.74825(14) 0.48506(15) 0.0390(5) Uani 1 1 d .
H8 H 0.387359 0.794325 0.471006 0.047 Uiso 1 1 calc R
C9 C 0.50564(18) 0.72823(12) 0.44102(14) 0.0309(4) Uani 1 1 d .
H9 H 0.514745 0.761182 0.395241 0.037 Uiso 1 1 calc R
C10 C 0.93530(18) 0.72913(14) 0.43944(14) 0.0340(5) Uani 1 1 d .
C11 C 1.03915(18) 0.76606(15) 0.42532(16) 0.0395(5) Uani 1 1 d .
H11A H 1.076813 0.728771 0.397018 0.059 Uiso 1 1 calc GR
H11B H 1.087548 0.781448 0.482539 0.059 Uiso 1 1 calc GR
H11C H 1.019337 0.811524 0.387408 0.059 Uiso 1 1 calc GR
C12 C 0.9683(2) 0.6579(2) 0.49840(16) 0.0523(7) Uani 1 1 d .
H12A H 0.903742 0.636479 0.512660 0.078 Uiso 1 1 calc GR
H12B H 1.022563 0.672545 0.553104 0.078 Uiso 1 1 calc GR
H12C H 0.999704 0.619067 0.467084 0.078 Uiso 1 1 calc GR
C13 C 0.8780(2) 0.7866(2) 0.48527(17) 0.0551(8) Uani 1 1 d .
H13A H 0.860912 0.833476 0.449490 0.083 Uiso 1 1 calc GR
H13B H 0.926062 0.799417 0.543557 0.083 Uiso 1 1 calc GR
H13C H 0.810305 0.763754 0.492209 0.083 Uiso 1 1 calc GR
C14 C 0.77151(17) 0.77046(11) 0.25633(13) 0.0276(4) Uani 1 1 d .
C15 C 0.8477(2) 0.83383(14) 0.2405(2) 0.0458(6) Uani 1 1 d .
H15A H 0.879499 0.861291 0.296005 0.069 Uiso 1 1 calc GR
H15B H 0.806240 0.870067 0.196260 0.069 Uiso 1 1 calc GR
H15C H 0.906267 0.810736 0.219227 0.069 Uiso 1 1 calc GR
C16 C 0.6773(2) 0.80744(15) 0.28597(17) 0.0407(5) Uani 1 1 d .
H16A H 0.626323 0.767278 0.293488 0.061 Uiso 1 1 calc GR
H16B H 0.638821 0.844304 0.241088 0.061 Uiso 1 1 calc GR
H16C H 0.706590 0.834297 0.342235 0.061 Uiso 1 1 calc GR
C17 C 0.72132(19) 0.72871(13) 0.16886(14) 0.0354(5) Uani 1 1 d .
H17A H 0.779742 0.708085 0.145526 0.053 Uiso 1 1 calc GR
H17B H 0.676987 0.764994 0.126203 0.053 Uiso 1 1 calc GR
H17C H 0.675123 0.686348 0.178927 0.053 Uiso 1 1 calc GR
C18 C 0.91281(17) 0.63130(11) 0.28292(14) 0.0228(4) Uani 1 1 d .
C19 C 0.99033(17) 0.65964(10) 0.24251(14) 0.0251(4) Uani 1 1 d .
H19 H 1.003785 0.713481 0.242829 0.030 Uiso 1 1 calc R
C20 C 1.04795(19) 0.61044(13) 0.20197(15) 0.0303(5) Uani 1 1 d .
H20 H 1.100815 0.630520 0.175160 0.036 Uiso 1 1 calc R
C21 C 1.02822(18) 0.53209(13) 0.20067(15) 0.0353(5) Uani 1 1 d .
H21 H 1.066808 0.498335 0.172153 0.042 Uiso 1 1 calc R
C22 C 0.95233(19) 0.50274(13) 0.24085(17) 0.0389(5) Uani 1 1 d .
H22 H 0.939743 0.448804 0.240885 0.047 Uiso 1 1 calc R
C23 C 0.89471(17) 0.55227(12) 0.28106(15) 0.0319(5) Uani 1 1 d .
H23 H 0.841987 0.531838 0.307794 0.038 Uiso 1 1 calc R
C24 C 0.55675(18) 0.50727(13) 0.21766(16) 0.0343(5) Uani 1 1 d .
H24 H 0.619872 0.476735 0.241269 0.041 Uiso 1 1 calc R
C25 C 0.4808(2) 0.48011(13) 0.14407(16) 0.0372(5) Uani 1 1 d .
H25 H 0.492144 0.432194 0.118693 0.045 Uiso 1 1 calc R
C26 C 0.38615(19) 0.52353(13) 0.10643(15) 0.0354(5) Uani 1 1 d .
C27 C 0.37612(18) 0.59279(12) 0.14920(14) 0.0320(5) Uani 1 1 d .
H27 H 0.313605 0.624437 0.127857 0.038 Uiso 1 1 calc R
C28 C 0.45710(19) 0.61472(12) 0.22214(16) 0.0305(5) Uani 1 1 d .
H28 H 0.448335 0.662422 0.249069 0.037 Uiso 1 1 calc R
C29 C 0.3269(3) 0.43423(18) -0.01799(19) 0.0617(8) Uani 1 1 d .
H29A H 0.393468 0.443272 -0.036687 0.093 Uiso 1 1 calc GR
H29B H 0.264756 0.428026 -0.070222 0.093 Uiso 1 1 calc GR
H29C H 0.335626 0.387407 0.018078 0.093 Uiso 1 1 calc GR
C30 C 0.2102(3) 0.5452(2) -0.00182(19) 0.0629(8) Uani 1 1 d .
H30A H 0.177359 0.558646 0.045960 0.094 Uiso 1 1 calc GR
H30B H 0.157668 0.515640 -0.047119 0.094 Uiso 1 1 calc GR
H30C H 0.229905 0.592409 -0.028110 0.094 Uiso 1 1 calc GR
C31 C 0.7060(2) 0.44188(13) 0.63427(15) 0.0358(5) Uani 1 1 d .
H31 H 0.710274 0.409347 0.683719 0.043 Uiso 1 1 calc R
P2 P 0.24624(4) 0.81129(3) 0.23858(3) 0.02526(15) Uani 1 1 d .
F1 F 0.37470(10) 0.80334(8) 0.24870(10) 0.0430(3) Uani 1 1 d .
F2 F 0.27152(15) 0.86807(8) 0.32130(10) 0.0446(4) Uani 1 1 d .
F3 F 0.25031(13) 0.73926(8) 0.30223(10) 0.0458(4) Uani 1 1 d .
F4 F 0.22114(11) 0.75450(8) 0.15523(9) 0.0410(3) Uani 1 1 d .
F5 F 0.24197(13) 0.88299(7) 0.17426(10) 0.0395(3) Uani 1 1 d .
F6 F 0.11818(10) 0.81989(7) 0.22739(10) 0.0396(3) Uani 1 1 d .

loop_
_atom_site_aniso_label
_atom_site_aniso_U_11
_atom_site_aniso_U_22
_atom_site_aniso_U_33
_atom_site_aniso_U_23
_atom_site_aniso_U_13
_atom_site_aniso_U_12
Ag1 0.02178(16) 0.03237(16) 0.02981(16) 0.00558(5) 0.01156(10) 0.00039(4)
P1 0.0192(3) 0.0253(3) 0.0221(3) 0.00083(17) 0.00717(19) -0.00135(17)
N1 0.0236(8) 0.0287(9) 0.0298(9) 0.0047(7) 0.0102(7) 0.0021(6)
N2 0.0236(8) 0.0252(8) 0.0258(8) -0.0002(6) 0.0086(6) 0.0007(6)
N3 0.0276(9) 0.0285(9) 0.0355(9) 0.0009(7) 0.0102(7) 0.0000(7)
N4 0.0590(15) 0.0559(14) 0.0461(12) -0.0189(11) -0.0009(11) -0.0059(11)
C1 0.0331(11) 0.0359(12) 0.0377(11) 0.0070(9) 0.0147(9) 0.0079(9)
C2 0.0378(12) 0.0347(12) 0.0465(13) 0.0108(10) 0.0128(10) 0.0112(9)
C3 0.0332(11) 0.0311(10) 0.0289(10) 0.0027(8) 0.0108(9) -0.0039(8)
C4 0.0207(9) 0.0239(9) 0.0255(9) -0.0010(7) 0.0065(7) -0.0054(7)
C5 0.0208(10) 0.0249(10) 0.0232(10) -0.0029(7) 0.0054(8) -0.0048(7)
C6 0.0247(11) 0.0389(12) 0.0307(11) 0.0025(8) 0.0106(9) -0.0015(8)
C7 0.0322(12) 0.0488(14) 0.0411(13) -0.0004(10) 0.0172(10) 0.0098(10)
C8 0.0376(13) 0.0436(13) 0.0383(12) 0.0000(10) 0.0144(10) 0.0177(10)
C9 0.0330(11) 0.0297(11) 0.0314(10) 0.0038(8) 0.0111(9) 0.0057(8)
C10 0.0283(11) 0.0474(13) 0.0259(10) -0.0081(9) 0.0068(8) -0.0064(9)
C11 0.0279(11) 0.0492(14) 0.0388(12) -0.0068(10) 0.0042(9) -0.0093(9)
C12 0.0324(13) 0.087(2) 0.0296(12) 0.0143(13) -0.0044(10) -0.0092(13)
C13 0.0419(15) 0.084(2) 0.0412(14) -0.0321(14) 0.0135(11) -0.0090(13)
C14 0.0293(10) 0.0242(10) 0.0312(10) 0.0020(8) 0.0113(8) 0.0034(8)
C15 0.0405(13) 0.0289(12) 0.0691(17) 0.0175(11) 0.0164(12) 0.0005(9)
C16 0.0405(13) 0.0423(13) 0.0428(13) 0.0036(10) 0.0172(11) 0.0135(10)
C17 0.0380(12) 0.0400(13) 0.0260(10) 0.0065(9) 0.0047(9) 0.0097(9)
C18 0.0214(10) 0.0224(10) 0.0234(10) 0.0022(7) 0.0037(8) -0.0010(7)
C19 0.0280(10) 0.0195(9) 0.0301(9) 0.0030(8) 0.0118(8) -0.0006(8)
C20 0.0288(11) 0.0318(11) 0.0344(11) 0.0030(9) 0.0158(10) 0.0027(9)
C21 0.0335(11) 0.0288(11) 0.0452(12) -0.0025(9) 0.0132(10) 0.0081(8)
C22 0.0412(12) 0.0192(10) 0.0579(14) -0.0008(9) 0.0163(11) -0.0010(9)
C23 0.0276(10) 0.0248(10) 0.0441(12) 0.0025(9) 0.0110(9) -0.0045(8)
C24 0.0322(11) 0.0271(11) 0.0471(12) 0.0028(9) 0.0164(10) 0.0060(8)
C25 0.0427(13) 0.0278(11) 0.0444(12) -0.0074(9) 0.0175(11) -0.0013(9)
C26 0.0392(12) 0.0356(12) 0.0320(11) -0.0034(9) 0.0107(9) -0.0077(9)
C27 0.0288(10) 0.0289(11) 0.0393(11) 0.0013(9) 0.0106(9) 0.0020(8)
C28 0.0295(12) 0.0237(10) 0.0394(12) -0.0009(8) 0.0114(10) 0.0023(7)
C29 0.081(2) 0.0602(19) 0.0473(15) -0.0241(13) 0.0235(15) -0.0290(16)
C30 0.0485(16) 0.087(2) 0.0430(15) -0.0074(15) -0.0059(13) -0.0082(15)
C31 0.0414(13) 0.0322(12) 0.0325(11) 0.0109(9) 0.0077(9) 0.0016(9)
P2 0.0241(3) 0.0207(3) 0.0327(3) 0.00337(19) 0.0104(2) 0.00079(17)
F1 0.0230(6) 0.0490(8) 0.0566(8) 0.0011(6) 0.0100(6) 0.0031(5)
F2 0.0574(10) 0.0398(8) 0.0391(8) -0.0087(5) 0.0171(7) -0.0067(6)
F3 0.0519(8) 0.0325(7) 0.0521(8) 0.0181(6) 0.0127(7) 0.0002(6)
F4 0.0425(8) 0.0365(7) 0.0463(8) -0.0112(6) 0.0155(7) -0.0053(5)
F5 0.0403(8) 0.0328(7) 0.0450(8) 0.0153(5) 0.0105(7) -0.0051(5)
F6 0.0273(7) 0.0351(7) 0.0614(9) 0.0052(6) 0.0205(6) 0.0012(5)

loop_
_atom_type_symbol
_atom_type_description
_atom_type_scat_dispersion_real
_atom_type_scat_dispersion_imag
_atom_type_scat_source
C C 0.0148 0.0070 'International Tables Vol C Tables 4.2.6.8 and 6.1.1.4'
H H 0.0000 0.0000 'International Tables Vol C Tables 4.2.6.8 and 6.1.1.4'
Ag Ag 0.0963 3.3588 'International Tables Vol C Tables 4.2.6.8 and 6.1.1.4'
F F 0.0583 0.0400 'International Tables Vol C Tables 4.2.6.8 and 6.1.1.4'
N N 0.0253 0.0136 'International Tables Vol C Tables 4.2.6.8 and 6.1.1.4'
P P 0.2596 0.3354 'International Tables Vol C Tables 4.2.6.8 and 6.1.1.4'

loop_
_geom_angle_atom_site_label_1
_geom_angle_atom_site_label_2
_geom_angle_atom_site_label_3
_geom_angle
P1 Ag1 N2 130.01(4)
N1 Ag1 P1 129.80(4)
N1 Ag1 N2 69.67(6)
N1 Ag1 N3 102.65(6)
N3 Ag1 P1 117.87(5)
N3 Ag1 N2 94.48(6)
C10 P1 Ag1 111.31(7)
C10 P1 C14 113.46(10)
C14 P1 Ag1 108.26(7)
C18 P1 Ag1 113.04(6)
C18 P1 C10 104.59(10)
C18 P1 C14 106.11(9)
C1 N1 Ag1 122.57(14)
C1 N1 C4 118.60(18)
C4 N1 Ag1 118.72(12)
C5 N2 Ag1 117.45(13)
C9 N2 Ag1 123.57(14)
C9 N2 C5 118.69(18)
C24 N3 Ag1 123.43(15)
C24 N3 C28 115.23(19)
C28 N3 Ag1 120.98(14)
C26 N4 C29 120.8(3)
C26 N4 C30 120.3(2)
C29 N4 C30 118.1(2)
N1 C1 H1 118.4
N1 C1 C2 123.3(2)
C2 C1 H1 118.4
C1 C2 H2 120.9
C31 C2 C1 118.2(2)
C31 C2 H2 120.9
C4 C3 H3 120.3
C31 C3 H3 120.3
C31 C3 C4 119.3(2)
N1 C4 C3 121.21(18)
N1 C4 C5 117.20(17)
C3 C4 C5 121.57(18)
N2 C5 C4 116.48(18)
N2 C5 C6 120.92(18)
C6 C5 C4 122.60(19)
C5 C6 H6 120.2
C7 C6 C5 119.7(2)
C7 C6 H6 120.2
C6 C7 H7 120.4
C8 C7 C6 119.2(2)
C8 C7 H7 120.4
C7 C8 H8 121.1
C7 C8 C9 117.9(2)
C9 C8 H8 121.1
N2 C9 C8 123.6(2)
N2 C9 H9 118.2
C8 C9 H9 118.2
C11 C10 P1 116.38(15)
C12 C10 P1 104.66(16)
C12 C10 C11 108.5(2)
C13 C10 P1 108.33(16)
C13 C10 C11 109.5(2)
C13 C10 C12 109.3(2)
C10 C11 H11A 109.5
C10 C11 H11B 109.5
C10 C11 H11C 109.5
H11A C11 H11B 109.5
H11A C11 H11C 109.5
H11B C11 H11C 109.5
C10 C12 H12A 109.5
C10 C12 H12B 109.5
C10 C12 H12C 109.5
H12A C12 H12B 109.5
H12A C12 H12C 109.5
H12B C12 H12C 109.5
C10 C13 H13A 109.5
C10 C13 H13B 109.5
C10 C13 H13C 109.5
H13A C13 H13B 109.5
H13A C13 H13C 109.5
H13B C13 H13C 109.5
C15 C14 P1 117.56(15)
C15 C14 C16 109.14(18)
C15 C14 C17 108.90(19)
C16 C14 P1 108.04(14)
C17 C14 P1 105.37(14)
C17 C14 C16 107.36(18)
C14 C15 H15A 109.5
C14 C15 H15B 109.5
C14 C15 H15C 109.5
H15A C15 H15B 109.5
H15A C15 H15C 109.5
H15B C15 H15C 109.5
C14 C16 H16A 109.5
C14 C16 H16B 109.5
C14 C16 H16C 109.5
H16A C16 H16B 109.5
H16A C16 H16C 109.5
H16B C16 H16C 109.5
C14 C17 H17A 109.5
C14 C17 H17B 109.5
C14 C17 H17C 109.5
H17A C17 H17B 109.5
H17A C17 H17C 109.5
H17B C17 H17C 109.5
C19 C18 P1 123.84(14)
C23 C18 P1 118.07(17)
C23 C18 C19 118.09(19)
C18 C19 H19 119.5
C20 C19 C18 121.06(18)
C20 C19 H19 119.5
C19 C20 H20 120.1
C21 C20 C19 119.8(2)
C21 C20 H20 120.1
C20 C21 H21 120.0
C20 C21 C22 120.1(2)
C22 C21 H21 120.0
C21 C22 H22 120.1
C21 C22 C23 119.8(2)
C23 C22 H22 120.1
C18 C23 H23 119.4
C22 C23 C18 121.1(2)
C22 C23 H23 119.4
N3 C24 H24 117.7
N3 C24 C25 124.5(2)
C25 C24 H24 117.7
C24 C25 H25 120.1
C24 C25 C26 119.8(2)
C26 C25 H25 120.1
N4 C26 C25 122.4(2)
N4 C26 C27 121.8(2)
C27 C26 C25 115.9(2)
C26 C27 H27 120.2
C28 C27 C26 119.6(2)
C28 C27 H27 120.2
N3 C28 C27 124.9(2)
N3 C28 H28 117.5
C27 C28 H28 117.5
N4 C29 H29A 109.5
N4 C29 H29B 109.5
N4 C29 H29C 109.5
H29A C29 H29B 109.5
H29A C29 H29C 109.5
H29B C29 H29C 109.5
N4 C30 H30A 109.5
N4 C30 H30B 109.5
N4 C30 H30C 109.5
H30A C30 H30B 109.5
H30A C30 H30C 109.5
H30B C30 H30C 109.5
C2 C31 C3 119.4(2)
C2 C31 H31 120.3
C3 C31 H31 120.3
F2 P2 F1 89.74(9)
F2 P2 F4 179.73(9)
F2 P2 F5 89.94(8)
F2 P2 F6 90.47(9)
F3 P2 F1 90.57(8)
F3 P2 F2 90.48(8)
F3 P2 F4 89.75(8)
F3 P2 F5 179.59(9)
F3 P2 F6 90.15(8)
F4 P2 F1 90.11(7)
F5 P2 F1 89.45(8)
F5 P2 F4 89.84(8)
F5 P2 F6 89.84(8)
F6 P2 F1 179.25(8)
F6 P2 F4 89.68(7)

loop_
_geom_bond_atom_site_label_1
_geom_bond_atom_site_label_2
_geom_bond_distance
Ag1 P1 2.3854(5)
Ag1 N1 2.3549(16)
Ag1 N2 2.3893(16)
Ag1 N3 2.3558(18)
P1 C10 1.880(2)
P1 C14 1.884(2)
P1 C18 1.834(2)
N1 C1 1.341(3)
N1 C4 1.344(3)
N2 C5 1.352(3)
N2 C9 1.328(3)
N3 C24 1.340(3)
N3 C28 1.344(3)
N4 C26 1.370(3)
N4 C29 1.446(4)
N4 C30 1.451(4)
C1 H1 0.9500
C1 C2 1.379(3)
C2 H2 0.9500
C2 C31 1.378(4)
C3 H3 0.9500
C3 C4 1.395(3)
C3 C31 1.383(3)
C4 C5 1.490(3)
C5 C6 1.385(3)
C6 H6 0.9500
C6 C7 1.385(3)
C7 H7 0.9500
C7 C8 1.377(4)
C8 H8 0.9500
C8 C9 1.385(3)
C9 H9 0.9500
C10 C11 1.536(3)
C10 C12 1.535(4)
C10 C13 1.524(3)
C11 H11A 0.9800
C11 H11B 0.9800
C11 H11C 0.9800
C12 H12A 0.9800
C12 H12B 0.9800
C12 H12C 0.9800
C13 H13A 0.9800
C13 H13B 0.9800
C13 H13C 0.9800
C14 C15 1.530(3)
C14 C16 1.537(3)
C14 C17 1.533(3)
C15 H15A 0.9800
C15 H15B 0.9800
C15 H15C 0.9800
C16 H16A 0.9800
C16 H16B 0.9800
C16 H16C 0.9800
C17 H17A 0.9800
C17 H17B 0.9800
C17 H17C 0.9800
C18 C19 1.397(3)
C18 C23 1.390(3)
C19 H19 0.9500
C19 C20 1.386(3)
C20 H20 0.9500
C20 C21 1.382(3)
C21 H21 0.9500
C21 C22 1.384(3)
C22 H22 0.9500
C22 C23 1.387(3)
C23 H23 0.9500
C24 H24 0.9500
C24 C25 1.375(3)
C25 H25 0.9500
C25 C26 1.408(3)
C26 C27 1.400(3)
C27 H27 0.9500
C27 C28 1.372(3)
C28 H28 0.9500
C29 H29A 0.9800
C29 H29B 0.9800
C29 H29C 0.9800
C30 H30A 0.9800
C30 H30B 0.9800
C30 H30C 0.9800
C31 H31 0.9500
P2 F1 1.6034(13)
P2 F2 1.5933(15)
P2 F3 1.5932(13)
P2 F4 1.6010(13)
P2 F5 1.5949(13)
P2 F6 1.5967(13)
